data_1100408
loop_
_publ_author_name
'Grebe, J.'
'Harms, K.'
'Weller, F.'
'Dehnicke, K.'

_publ_section_title
;
 Reaktionen silylierter Phosphanimine mit Iodmonochlorid und Iodtrichlorid.
 Die Kristallstrukturen von [Me~3~SiNPMe~3~ &#x00B7; ICl],
 [Ph~3~PNCl &#x00B7; ICl] und [Me~3~PN(H)PMe~3~] [ICl~2~]~2~
;
_journal_coden_ASTM ZAACAB
_journal_issue 9
_journal_name_full
;
 Zeitschrift fuer Anorganische und Allgemeine Chemie
;
_journal_page_first 1489
_journal_page_last 1495
_journal_paper_doi 10.1002/zaac.19956210909
_journal_volume 621
_journal_year 1995
_chemical_formula_sum 'C6 H19 Cl4 I2 N P2'
_space_group_IT_number 14
_symmetry_cell_setting monoclinic
_symmetry_space_group_name_Hall '-P 2ybc'
_symmetry_space_group_name_H-M 'P 1 21/c 1'
_cell_angle_alpha 90
_cell_angle_beta 112.21(1)
_cell_angle_gamma 90
_cell_formula_units_Z 4
_cell_length_a 12.231(1)
_cell_length_b 10.902(1)
_cell_length_c 14.828(2)
_cod_original_sg_symbol_H-M 'P 21/c'
_cod_original_formula_sum 'C6 H19 Cl4 I2 N1 P2'
_cod_database_code 1100408

loop_
_symmetry_equiv_pos_site_id
_symmetry_equiv_pos_as_xyz
1 x,y,z
2 -x,1/2+y,1/2-z
3 -x,-y,-z
4 x,-1/2-y,-1/2+z

loop_
_atom_site_label
_atom_site_type_symbol
_atom_site_fract_x
_atom_site_fract_y
_atom_site_fract_z
I1 I 0.19822(4) -0.78454(4) 0.19058(3)
I2 I -0.35399(4) -0.13994(4) 0.01968(3)
Cl1 Cl 0.0431(2) -0.6180(2) 0.09827(14)
Cl2 Cl 0.3417(2) -0.9420(2) 0.2854(2)
Cl3 Cl -0.1786(2) 0.0038(2) 0.10998(15)
Cl4 Cl -0.5209(2) -0.2849(2) -0.06537(14)
P1 P 0.31698(13) -0.38041(15) 0.15225(12)
P2 P 0.10195(14) -0.2471(2) 0.16239(12)
N1 N 0.1776(5) -0.3612(6) 0.1393(5)
C1 C 0.3924(6) -0.4640(7) 0.2593(6)
C2 C 0.3107(7) -0.4698(8) 0.0507(6)
C3 C 0.3884(6) -0.2387(6) 0.1532(5)
C4 C 0.1633(7) -0.1978(8) 0.2830(5)
C5 C 0.0913(6) -0.1253(6) 0.0813(5)
C6 C -0.0379(6) -0.3119(7) 0.1387(5)
H1 H 0.1362(74) -0.4482(87) 0.1381(61)
H2 H 0.3849(39) -0.4223(26) 0.3144(8)
H3 H 0.4753(11) -0.4702(42) 0.2691(21)
H4 H 0.3588(31) -0.5456(18) 0.2533(16)
H5 H 0.3893(10) -0.4771(42) 0.0497(23)
H6 H 0.2588(38) -0.4305(26) -0.0088(6)
H7 H 0.2806(46) -0.5508(18) 0.0555(21)
H8 H 0.4702(11) -0.2536(6) 0.1627(31)
H9 H 0.3851(32) -0.1880(16) 0.2059(19)
H10 H 0.3489(23) -0.1970(18) 0.0917(12)
H11 H 0.1111(24) -0.1384(37) 0.2948(12)
H12 H 0.2394(23) -0.1602(45) 0.2953(12)
H13 H 0.1733(44) -0.2675(10) 0.3261(5)
H14 H 0.0367(29) -0.0642(10) 0.0871(22)
H15 H 0.0629(36) -0.1563(9) 0.0151(5)
H16 H 0.1685(9) -0.0883(26) 0.0972(20)
H17 H -0.0917(12) -0.2487(10) 0.1426(32)
H18 H -0.0312(9) -0.3753(28) 0.1865(20)
H19 H -0.0678(18) -0.3476(36) 0.0740(13)

loop_
_atom_type_symbol
_atom_type_radius_bond
C 0.68
H 0.23
Cl 0.99
I 1.40
N 0.68
P 1.05
